data_4318868
loop_
_publ_author_name
'Rong Cao'
'Qian Shi'
'Daofeng Sun'
'Maochun Hong'
'Wenghua Bi'
'Yingjun Zhao'

_publ_section_title
;
 Syntheses and Characterizations of Copper(II) Polymeric Complexes
 Constructed from 1,2,4,5-Benzenetetracarboxylic Acid
;
_journal_name_full 'Inorganic Chemistry'
_journal_page_first 6161
_journal_page_last 6168
_journal_paper_doi 10.1021/ic0258577
_journal_volume 41
_journal_year 2002
_chemical_formula_sum 'C5 H4 Cu1.5 O5'
_chemical_formula_weight 239.39
_chemical_name_systematic
; 
 ? 
;
_space_group_IT_number 2
_symmetry_cell_setting triclinic
_symmetry_space_group_name_Hall '-P 1'
_symmetry_space_group_name_H-M 'P -1'
_atom_sites_solution_hydrogens geom
_atom_sites_solution_primary direct
_atom_sites_solution_secondary difmap
_audit_creation_method SHELXL-97
_cell_angle_alpha 98.85(3)
_cell_angle_beta 92.06(3)
_cell_angle_gamma 94.27(3)
_cell_formula_units_Z 1
_cell_length_a 5.0155(10)
_cell_length_b 5.8109(12)
_cell_length_c 9.6258(19)
_cell_measurement_temperature 293(2)
_cell_measurement_theta_max 27.62
_cell_measurement_theta_min 3.56
_cell_volume 276.11(10)
_computing_structure_refinement 'SHELXL-97 (Sheldrick, 1997)'
_computing_structure_solution 'SHELXS-97 (Sheldrick, 1990)'
_diffrn_ambient_temperature 293(2)
_diffrn_measured_fraction_theta_full 0.861
_diffrn_measured_fraction_theta_max 0.861
_diffrn_radiation_monochromator graphite
_diffrn_radiation_source 'fine-focus sealed tube'
_diffrn_radiation_type MoK\a
_diffrn_radiation_wavelength 0.71073
_diffrn_reflns_av_R_equivalents 0.0000
_diffrn_reflns_av_sigmaI/netI 0.0048
_diffrn_reflns_limit_h_max 6
_diffrn_reflns_limit_h_min 0
_diffrn_reflns_limit_k_max 7
_diffrn_reflns_limit_k_min -7
_diffrn_reflns_limit_l_max 12
_diffrn_reflns_limit_l_min -12
_diffrn_reflns_number 1112
_diffrn_reflns_theta_full 27.62
_diffrn_reflns_theta_max 27.62
_diffrn_reflns_theta_min 3.56
_exptl_absorpt_coefficient_mu 2.895
_exptl_crystal_colour green
_exptl_crystal_density_diffrn 1.440
_exptl_crystal_density_method 'not measured'
_exptl_crystal_description block
_exptl_crystal_F_000 118
_exptl_crystal_size_max 0.20
_exptl_crystal_size_mid 0.16
_exptl_crystal_size_min 0.12
_refine_diff_density_max 0.605
_refine_diff_density_min -0.499
_refine_diff_density_rms 0.089
_refine_ls_extinction_coef 0.001(10)
_refine_ls_extinction_expression Fc^*^=kFc[1+0.001xFc^2^\l^3^/sin(2\q)]^-1/4^
_refine_ls_extinction_method SHELXL
_refine_ls_goodness_of_fit_ref 1.126
_refine_ls_hydrogen_treatment mixed
_refine_ls_matrix_type full
_refine_ls_number_parameters 111
_refine_ls_number_reflns 1112
_refine_ls_number_restraints 1
_refine_ls_restrained_S_all 1.127
_refine_ls_R_factor_all 0.0214
_refine_ls_R_factor_gt 0.0213
_refine_ls_shift/su_max 1.387
_refine_ls_shift/su_mean 0.028
_refine_ls_structure_factor_coef Fsqd
_refine_ls_weighting_details 'calc w=1/[\s^2^(Fo^2^)+(0.0342P)^2^+0.4571P] where P=(Fo^2^+2Fc^2^)/3'
_refine_ls_weighting_scheme calc
_refine_ls_wR_factor_gt 0.0599
_refine_ls_wR_factor_ref 0.0600
_reflns_number_gt 1110
_reflns_number_total 1112
_reflns_threshold_expression >2sigma(I)
_cod_data_source_file ic0258577-2_s2_4.cif
_cod_data_source_block '[Cu3(btec)(OH)2]n'
_cod_original_formula_sum 'C5 H4 Cu1.50 O5'
_cod_database_code 4318868

loop_
_symmetry_equiv_pos_as_xyz
'x, y, z'
'-x, -y, -z'

loop_
_atom_site_label
_atom_site_type_symbol
_atom_site_fract_x
_atom_site_fract_y
_atom_site_fract_z
_atom_site_U_iso_or_equiv
_atom_site_adp_type
_atom_site_occupancy
_atom_site_symmetry_multiplicity
_atom_site_calc_flag
_atom_site_refinement_flags
_atom_site_disorder_assembly
_atom_site_disorder_group
Cu1 Cu 1.0000 0.5000 0.0000 0.00463(14) Uani 1 2 d S . .
Cu2 Cu 0.18782(5) 0.04247(4) 0.12446(3) 0.00523(14) Uani 1 1 d . . .
O1 O 0.2138(3) 0.9274(3) 0.30411(16) 0.0084(3) Uani 1 1 d . . .
O2 O 0.4154(3) 0.6763(3) 0.15360(16) 0.0078(3) Uani 1 1 d . . .
O3 O 0.9050(3) 0.4399(3) 0.19088(16) 0.0083(3) Uani 1 1 d . . .
O4 O 0.5492(3) 0.1897(3) 0.13737(16) 0.0073(3) Uani 1 1 d . . .
O5 O 0.8880(3) 0.8159(2) 0.04290(15) 0.0044(3) Uani 1 1 d D . .
C1 C 0.3450(4) 0.7475(4) 0.2758(2) 0.0061(4) Uani 1 1 d . . .
C2 C 0.6796(4) 0.3511(3) 0.2188(2) 0.0049(4) Uani 1 1 d . . .
C3 C 0.4234(4) 0.6200(4) 0.3918(2) 0.0062(4) Uani 1 1 d . . .
C4 C 0.5835(4) 0.4311(4) 0.3644(2) 0.0055(4) Uani 1 1 d . . .
C5 C 0.6602(4) 0.3133(4) 0.4722(2) 0.0072(4) Uani 1 1 d . . .
H5A H 0.7677 0.1895 0.4539 0.009 Uiso 1 1 calc R . .
H5 H 0.729(5) 0.790(7) 0.086(4) 0.028(9) Uiso 1 1 d D . .

loop_
_atom_site_aniso_label
_atom_site_aniso_U_11
_atom_site_aniso_U_22
_atom_site_aniso_U_33
_atom_site_aniso_U_23
_atom_site_aniso_U_13
_atom_site_aniso_U_12
Cu1 0.0079(2) 0.0029(2) 0.0039(2) 0.00190(13) 0.00214(13) 0.00195(13)
Cu2 0.00662(18) 0.00519(17) 0.00423(18) 0.00276(10) -0.00164(10) -0.00056(10)
O1 0.0134(7) 0.0071(7) 0.0059(7) 0.0035(5) 0.0002(6) 0.0037(6)
O2 0.0080(7) 0.0114(7) 0.0045(7) 0.0022(6) 0.0007(5) 0.0017(5)
O3 0.0084(7) 0.0116(7) 0.0053(7) 0.0026(6) 0.0012(5) -0.0011(6)
O4 0.0087(7) 0.0084(7) 0.0048(7) 0.0011(5) 0.0013(5) -0.0001(5)
O5 0.0058(6) 0.0038(6) 0.0043(7) 0.0027(5) 0.0011(5) 0.0010(5)
C1 0.0059(8) 0.0055(9) 0.0062(9) 0.0009(7) -0.0017(7) -0.0021(7)
C2 0.0073(9) 0.0049(8) 0.0036(9) 0.0028(7) 0.0000(7) 0.0028(7)
C3 0.0069(9) 0.0051(9) 0.0064(9) 0.0007(7) -0.0009(7) 0.0007(7)
C4 0.0062(8) 0.0065(9) 0.0038(9) 0.0007(7) 0.0014(7) -0.0001(7)
C5 0.0087(9) 0.0067(9) 0.0067(10) 0.0014(7) 0.0013(7) 0.0017(7)

loop_
_atom_type_symbol
_atom_type_description
_atom_type_scat_dispersion_real
_atom_type_scat_dispersion_imag
_atom_type_scat_source
C C 0.0033 0.0016 'International Tables Vol C Tables 4.2.6.8 and 6.1.1.4'
H H 0.0000 0.0000 'International Tables Vol C Tables 4.2.6.8 and 6.1.1.4'
O O 0.0106 0.0060 'International Tables Vol C Tables 4.2.6.8 and 6.1.1.4'
Cu Cu 0.3201 1.2651 'International Tables Vol C Tables 4.2.6.8 and 6.1.1.4'

loop_
_geom_angle_atom_site_label_1
_geom_angle_atom_site_label_2
_geom_angle_atom_site_label_3
_geom_angle
_geom_angle_site_symmetry_1
_geom_angle_site_symmetry_3
_geom_angle_publ_flag
O5 Cu1 O5 180.0 . 2_765 ?
O5 Cu1 O3 90.25(7) . . ?
O5 Cu1 O3 89.75(7) 2_765 . ?
O5 Cu1 O3 89.75(7) . 2_765 ?
O5 Cu1 O3 90.25(7) 2_765 2_765 ?
O3 Cu1 O3 180.00(9) . 2_765 ?
O4 Cu2 O1 95.57(7) . 1_545 ?
O4 Cu2 O5 89.54(7) . 2_665 ?
O1 Cu2 O5 170.60(6) 1_545 2_665 ?
O4 Cu2 O5 155.58(6) . 1_445 ?
O1 Cu2 O5 95.48(7) 1_545 1_445 ?
O5 Cu2 O5 82.83(7) 2_665 1_445 ?
O4 Cu2 Cu2 127.24(5) . 2 ?
O1 Cu2 Cu2 135.90(5) 1_545 2 ?
O5 Cu2 Cu2 41.69(5) 2_665 2 ?
O5 Cu2 Cu2 41.13(5) 1_445 2 ?
C1 O1 Cu2 103.17(14) . 1_565 ?
C2 O3 Cu1 123.97(14) . . ?
C2 O4 Cu2 135.89(14) . . ?
Cu1 O5 Cu2 113.54(7) . 2_665 ?
Cu1 O5 Cu2 111.85(7) . 1_665 ?
Cu2 O5 Cu2 97.17(7) 2_665 1_665 ?
Cu1 O5 H5 102(2) . . ?
Cu2 O5 H5 109(2) 2_665 . ?
Cu2 O5 H5 125(2) 1_665 . ?
O2 C1 O1 122.3(2) . . ?
O2 C1 C3 118.60(19) . . ?
O1 C1 C3 119.05(19) . . ?
O4 C2 O3 122.95(19) . . ?
O4 C2 C4 120.16(18) . . ?
O3 C2 C4 116.57(18) . . ?
C5 C3 C4 119.6(2) 2_666 . ?
C5 C3 C1 120.53(19) 2_666 . ?
C4 C3 C1 119.86(19) . . ?
C5 C4 C3 120.20(19) . . ?
C5 C4 C2 118.00(18) . . ?
C3 C4 C2 121.81(19) . . ?
C4 C5 C3 120.19(19) . 2_666 ?
C4 C5 H5A 119.9 . . ?
C3 C5 H5A 119.9 2_666 . ?

loop_
_geom_bond_atom_site_label_1
_geom_bond_atom_site_label_2
_geom_bond_distance
_geom_bond_site_symmetry_2
_geom_bond_publ_flag
Cu1 O5 1.9474(15) . ?
Cu1 O5 1.9474(15) 2_765 ?
Cu1 O3 1.9901(16) . ?
Cu1 O3 1.9901(16) 2_765 ?
Cu2 O4 1.9373(16) . ?
Cu2 O1 1.9512(16) 1_545 ?
Cu2 O5 1.9566(16) 2_665 ?
Cu2 O5 1.9783(16) 1_445 ?
Cu2 Cu2 2.9510(11) 2 ?
O1 C1 1.276(3) . ?
O1 Cu2 1.9512(16) 1_565 ?
O2 C1 1.258(3) . ?
O3 C2 1.262(3) . ?
O4 C2 1.252(3) . ?
O5 Cu2 1.9566(16) 2_665 ?
O5 Cu2 1.9783(16) 1_665 ?
O5 H5 0.926(19) . ?
C1 C3 1.489(3) . ?
C2 C4 1.515(3) . ?
C3 C5 1.395(3) 2_666 ?
C3 C4 1.406(3) . ?
C4 C5 1.386(3) . ?
C5 C3 1.395(3) 2_666 ?
C5 H5A 0.9300 . ?
